data_4310703
loop_
_publ_author_name
'Dongbin Zhao'
'Zhaofu Fei'
'Rosario Scopelliti'
'Paul J. Dyson'

_publ_contact_author_address
;
Institut de Chimie Mol\'eculaire et Biologique
\'Ecole Polytechnique F\'ed\'erale de Lausanne
1015 Lausanne
Switzerland
;
_publ_contact_author_email paul.dyson@epfl.ch
_publ_contact_author_fax '+41 21 693 9885'
_publ_contact_author_name 'Paul J. Dyson'
_publ_contact_author_phone '+41 21 693 9854'
_publ_section_title
;
 Synthesis and Characterization of Ionic Liquids Incorporating the Nitrile
 Functionality
;
_journal_name_full 'Inorganic Chemistry'
_journal_page_first 2197
_journal_page_last 2205
_journal_paper_doi 10.1021/ic034801p
_journal_volume 43
_journal_year 2004
_chemical_formula_sum 'C8 H12 Cl N3'
_chemical_formula_weight 185.66
_chemical_name_systematic
; 
 ? 
;
_space_group_IT_number 14
_symmetry_cell_setting monoclinic
_symmetry_space_group_name_Hall '-P 2ybc'
_symmetry_space_group_name_H-M 'P 1 21/c 1'
_atom_sites_solution_hydrogens geom
_atom_sites_solution_primary direct
_atom_sites_solution_secondary difmap
_audit_creation_method SHELXL-97
_cell_angle_alpha 90.00
_cell_angle_beta 102.503(18)
_cell_angle_gamma 90.00
_cell_formula_units_Z 4
_cell_length_a 8.737(3)
_cell_length_b 11.015(3)
_cell_length_c 10.4099(13)
_cell_measurement_reflns_used 2514
_cell_measurement_temperature 140(2)
_cell_measurement_theta_max 27.2159
_cell_measurement_theta_min 2.3622
_cell_volume 978.1(5)
_computing_cell_refinement 'Oxford Diffraction CrysAlis RED'
_computing_data_collection 'marresearch, mar345'
_computing_data_reduction 'Oxford Diffraction CrysAlis RED'
_computing_molecular_graphics 'Bruker SHELXTL'
_computing_publication_material 'Bruker SHELXTL'
_computing_structure_refinement 'SHELXL-97 (Sheldrick, 1997)'
_computing_structure_solution 'SHELXS-97 (Sheldrick, 1990)'
_diffrn_ambient_temperature 140(2)
_diffrn_measured_fraction_theta_full 0.996
_diffrn_measured_fraction_theta_max 0.996
_diffrn_measurement_device_type 'marresearch mar345 IPDS'
_diffrn_measurement_method '60 images with deltaphi = 3 deg. and exp. time = 180 sec.'
_diffrn_radiation_monochromator graphite
_diffrn_radiation_source 'fine-focus sealed tube'
_diffrn_radiation_type MoK\a
_diffrn_radiation_wavelength 0.71070
_diffrn_reflns_av_R_equivalents 0.0480
_diffrn_reflns_av_sigmaI/netI 0.0312
_diffrn_reflns_limit_h_max 10
_diffrn_reflns_limit_h_min -10
_diffrn_reflns_limit_k_max 13
_diffrn_reflns_limit_k_min -13
_diffrn_reflns_limit_l_max 12
_diffrn_reflns_limit_l_min -12
_diffrn_reflns_number 5812
_diffrn_reflns_theta_full 25.02
_diffrn_reflns_theta_max 25.02
_diffrn_reflns_theta_min 3.33
_exptl_absorpt_coefficient_mu 0.342
_exptl_absorpt_correction_type none
_exptl_crystal_colour colourless
_exptl_crystal_density_diffrn 1.261
_exptl_crystal_density_method 'not measured'
_exptl_crystal_description prismatic
_exptl_crystal_F_000 392
_exptl_crystal_size_max 0.25
_exptl_crystal_size_mid 0.20
_exptl_crystal_size_min 0.20
_refine_diff_density_max 0.385
_refine_diff_density_min -0.707
_refine_diff_density_rms 0.136
_refine_ls_extinction_coef 0.33(2)
_refine_ls_extinction_expression Fc^*^=kFc[1+0.001xFc^2^\l^3^/sin(2\q)]^-1/4^
_refine_ls_extinction_method SHELXL
_refine_ls_goodness_of_fit_ref 1.146
_refine_ls_hydrogen_treatment mixed
_refine_ls_matrix_type full
_refine_ls_number_parameters 110
_refine_ls_number_reflns 1720
_refine_ls_number_restraints 0
_refine_ls_restrained_S_all 1.146
_refine_ls_R_factor_all 0.0546
_refine_ls_R_factor_gt 0.0525
_refine_ls_shift/su_max 0.000
_refine_ls_shift/su_mean 0.000
_refine_ls_structure_factor_coef Fsqd
_refine_ls_weighting_details 'calc w=1/[\s^2^(Fo^2^)+(0.0817P)^2^+0.2600P] where P=(Fo^2^+2Fc^2^)/3'
_refine_ls_weighting_scheme calc
_refine_ls_wR_factor_gt 0.1225
_refine_ls_wR_factor_ref 0.1259
_reflns_number_gt 1569
_reflns_number_total 1720
_reflns_threshold_expression >2sigma(I)
_cod_data_source_file ic034801psi20030710_030258_3.cif
_cod_data_source_block 3a
_cod_depositor_comments
;
The following automatic conversions were performed:
'_symmetry_cell_setting' value 'Monoclinic' changed to 'monoclinic'
according to '/home/saulius/struct/CIF-dictionaries/cif_core.dic'
dictionary named 'cif_core.dic' version 2.4.1 from 2010-06-29.

Automatic conversion script
Id: cif_fix_enum 1527 2010-12-29 10:47:43Z saulius 
;
_cod_original_cell_volume 978.1(4)
_cod_database_code 4310703

loop_
_symmetry_equiv_pos_as_xyz
'x, y, z'
'-x, y+1/2, -z+1/2'
'-x, -y, -z'
'x, -y-1/2, z-1/2'

loop_
_atom_site_label
_atom_site_type_symbol
_atom_site_fract_x
_atom_site_fract_y
_atom_site_fract_z
_atom_site_U_iso_or_equiv
_atom_site_adp_type
_atom_site_occupancy
_atom_site_symmetry_multiplicity
_atom_site_calc_flag
_atom_site_refinement_flags
_atom_site_disorder_assembly
_atom_site_disorder_group
Cl1 Cl -0.28923(5) 0.09613(4) 0.02404(4) 0.0257(3) Uani 1 1 d . . .
N1 N 0.11392(17) 0.30554(13) 0.26091(14) 0.0238(4) Uani 1 1 d . . .
N2 N 0.33900(18) 0.23587(13) 0.24214(14) 0.0231(4) Uani 1 1 d . . .
N3 N 0.8295(2) -0.08890(15) 0.53332(18) 0.0388(5) Uani 1 1 d . . .
C1 C 0.0854(2) 0.20913(16) 0.17487(17) 0.0276(4) Uani 1 1 d . . .
H1 H -0.0145 0.1792 0.1317 0.033 Uiso 1 1 calc R . .
C2 C 0.2259(2) 0.16520(16) 0.16348(17) 0.0264(4) Uani 1 1 d . . .
H2 H 0.2437 0.0982 0.1111 0.032 Uiso 1 1 calc R . .
C3 C 0.2682(2) 0.31979(15) 0.30116(15) 0.0221(4) Uani 1 1 d . . .
H3 H 0.3191 0.3794 0.3615 0.026 Uiso 1 1 calc R . .
C4 C -0.0051(2) 0.37788(19) 0.3052(2) 0.0343(5) Uani 1 1 d . . .
H4A H -0.0566 0.3281 0.3615 0.052 Uiso 1 1 calc R . .
H4B H -0.0832 0.4059 0.2287 0.052 Uiso 1 1 calc R . .
H4C H 0.0447 0.4481 0.3552 0.052 Uiso 1 1 calc R . .
C5 C 0.5085(2) 0.21828(17) 0.26390(18) 0.0266(4) Uani 1 1 d . . .
H5A H 0.5629 0.2918 0.3055 0.032 Uiso 1 1 calc R . .
H5B H 0.5383 0.2059 0.1784 0.032 Uiso 1 1 calc R . .
C6 C 0.5591(2) 0.10878(16) 0.3521(2) 0.0289(5) Uani 1 1 d . . .
H6A H 0.5129 0.0340 0.3071 0.035 Uiso 1 1 calc R . .
H6B H 0.5210 0.1175 0.4346 0.035 Uiso 1 1 calc R . .
C7 C 0.7380(2) 0.09934(15) 0.38391(19) 0.0271(5) Uani 1 1 d . . .
H7A H 0.7755 0.0924 0.3010 0.033 Uiso 1 1 calc R . .
H7B H 0.7834 0.1741 0.4297 0.033 Uiso 1 1 calc R . .
C8 C 0.7914(2) -0.00661(18) 0.46750(16) 0.0284(5) Uani 1 1 d . . .

loop_
_atom_site_aniso_label
_atom_site_aniso_U_11
_atom_site_aniso_U_22
_atom_site_aniso_U_33
_atom_site_aniso_U_23
_atom_site_aniso_U_13
_atom_site_aniso_U_12
Cl1 0.0280(3) 0.0232(4) 0.0267(4) 0.00027(14) 0.0078(2) -0.00070(15)
N1 0.0271(8) 0.0207(8) 0.0239(8) 0.0027(6) 0.0060(6) 0.0005(6)
N2 0.0269(8) 0.0212(7) 0.0209(7) -0.0018(5) 0.0046(6) 0.0001(6)
N3 0.0521(12) 0.0328(10) 0.0303(10) 0.0023(7) 0.0059(8) 0.0064(8)
C1 0.0305(9) 0.0245(9) 0.0256(9) 0.0033(7) 0.0009(7) -0.0050(7)
C2 0.0356(10) 0.0208(8) 0.0215(9) -0.0031(7) 0.0033(7) -0.0028(7)
C3 0.0281(9) 0.0179(8) 0.0205(9) -0.0006(6) 0.0059(7) -0.0008(6)
C4 0.0301(10) 0.0359(10) 0.0397(11) 0.0016(9) 0.0135(8) 0.0060(8)
C5 0.0256(9) 0.0252(9) 0.0302(9) 0.0015(7) 0.0088(7) 0.0018(7)
C6 0.0275(10) 0.0268(10) 0.0332(11) 0.0052(7) 0.0085(8) 0.0014(7)
C7 0.0288(10) 0.0252(10) 0.0272(10) 0.0017(6) 0.0059(7) 0.0021(7)
C8 0.0314(10) 0.0303(11) 0.0238(9) -0.0026(7) 0.0068(7) 0.0018(7)

loop_
_atom_type_symbol
_atom_type_description
_atom_type_scat_dispersion_real
_atom_type_scat_dispersion_imag
_atom_type_scat_source
C C 0.0033 0.0016 'International Tables Vol C Tables 4.2.6.8 and 6.1.1.4'
H H 0.0000 0.0000 'International Tables Vol C Tables 4.2.6.8 and 6.1.1.4'
N N 0.0061 0.0033 'International Tables Vol C Tables 4.2.6.8 and 6.1.1.4'
Cl Cl 0.1484 0.1585 'International Tables Vol C Tables 4.2.6.8 and 6.1.1.4'

loop_
_geom_angle_atom_site_label_1
_geom_angle_atom_site_label_2
_geom_angle_atom_site_label_3
_geom_angle
_geom_angle_site_symmetry_1
_geom_angle_site_symmetry_3
_geom_angle_publ_flag
C3 N1 C1 108.90(15) . . ?
C3 N1 C4 125.27(16) . . ?
C1 N1 C4 125.79(16) . . ?
C3 N2 C2 108.70(15) . . ?
C3 N2 C5 125.15(15) . . ?
C2 N2 C5 126.06(15) . . ?
C2 C1 N1 107.10(16) . . ?
C2 C1 H1 126.5 . . ?
N1 C1 H1 126.5 . . ?
C1 C2 N2 107.10(15) . . ?
C1 C2 H2 126.5 . . ?
N2 C2 H2 126.5 . . ?
N1 C3 N2 108.19(15) . . ?
N1 C3 H3 125.9 . . ?
N2 C3 H3 125.9 . . ?
N1 C4 H4A 109.5 . . ?
N1 C4 H4B 109.5 . . ?
H4A C4 H4B 109.5 . . ?
N1 C4 H4C 109.5 . . ?
H4A C4 H4C 109.5 . . ?
H4B C4 H4C 109.5 . . ?
N2 C5 C6 110.53(15) . . ?
N2 C5 H5A 109.5 . . ?
C6 C5 H5A 109.5 . . ?
N2 C5 H5B 109.5 . . ?
C6 C5 H5B 109.5 . . ?
H5A C5 H5B 108.1 . . ?
C5 C6 C7 109.52(15) . . ?
C5 C6 H6A 109.8 . . ?
C7 C6 H6A 109.8 . . ?
C5 C6 H6B 109.8 . . ?
C7 C6 H6B 109.8 . . ?
H6A C6 H6B 108.2 . . ?
C8 C7 C6 111.12(15) . . ?
C8 C7 H7A 109.4 . . ?
C6 C7 H7A 109.4 . . ?
C8 C7 H7B 109.4 . . ?
C6 C7 H7B 109.4 . . ?
H7A C7 H7B 108.0 . . ?
N3 C8 C7 178.4(2) . . ?

loop_
_geom_bond_atom_site_label_1
_geom_bond_atom_site_label_2
_geom_bond_distance
_geom_bond_site_symmetry_2
_geom_bond_publ_flag
N1 C3 1.331(2) . ?
N1 C1 1.377(2) . ?
N1 C4 1.462(2) . ?
N2 C3 1.334(2) . ?
N2 C2 1.379(2) . ?
N2 C5 1.461(2) . ?
N3 C8 1.142(3) . ?
C1 C2 1.349(3) . ?
C1 H1 0.9500 . ?
C2 H2 0.9500 . ?
C3 H3 0.9500 . ?
C4 H4A 0.9800 . ?
C4 H4B 0.9800 . ?
C4 H4C 0.9800 . ?
C5 C6 1.523(3) . ?
C5 H5A 0.9900 . ?
C5 H5B 0.9900 . ?
C6 C7 1.529(3) . ?
C6 H6A 0.9900 . ?
C6 H6B 0.9900 . ?
C7 C8 1.470(3) . ?
C7 H7A 0.9900 . ?
C7 H7B 0.9900 . ?

loop_
_geom_torsion_atom_site_label_1
_geom_torsion_atom_site_label_2
_geom_torsion_atom_site_label_3
_geom_torsion_atom_site_label_4
_geom_torsion
_geom_torsion_site_symmetry_1
_geom_torsion_site_symmetry_2
_geom_torsion_site_symmetry_3
_geom_torsion_site_symmetry_4
_geom_torsion_publ_flag
C3 N1 C1 C2 -0.12(19) . . . . ?
C4 N1 C1 C2 -177.96(16) . . . . ?
N1 C1 C2 N2 -0.39(19) . . . . ?
C3 N2 C2 C1 0.78(19) . . . . ?
C5 N2 C2 C1 177.54(16) . . . . ?
C1 N1 C3 N2 0.61(19) . . . . ?
C4 N1 C3 N2 178.46(15) . . . . ?
C2 N2 C3 N1 -0.86(18) . . . . ?
C5 N2 C3 N1 -177.66(15) . . . . ?
C3 N2 C5 C6 103.00(19) . . . . ?
C2 N2 C5 C6 -73.3(2) . . . . ?
N2 C5 C6 C7 -174.74(15) . . . . ?
C5 C6 C7 C8 -179.15(15) . . . . ?
C6 C7 C8 N3 -21(7) . . . . ?

loop_
_cod_related_entry_id
_cod_related_entry_database
_cod_related_entry_code
1 ChemSpider 17339136
